data_4129373
loop_
_publ_author_name
'Hu, Dennis X.'
'Seidl, Frederick J.'
'Bucher, Cyril'
'Burns, Noah Z.'

_publ_section_title
;
 Catalytic chemo-, regio-, and enantioselective bromochlorination of
 allylic alcohols.
;
_journal_issue 11
_journal_name_full 'Journal of the American Chemical Society'
_journal_page_first 3795
_journal_page_last 3798
_journal_paper_doi 10.1021/jacs.5b01384
_journal_volume 137
_journal_year 2015
_chemical_absolute_configuration rmad
_chemical_formula_moiety 'C8 H14 Br Cl O2'
_chemical_formula_sum 'C8 H14 Br Cl O2'
_chemical_formula_weight 257.55
_space_group_crystal_system monoclinic
_space_group_IT_number 4
_space_group_name_Hall 'P 2yb'
_space_group_name_H-M_alt 'P 1 21 1'
_atom_sites_solution_hydrogens geom
_atom_sites_solution_primary vecmap
_atom_sites_solution_secondary difmap
_audit_creation_method SHELXL-2014/7
_cell_angle_alpha 90
_cell_angle_beta 100.7510(11)
_cell_angle_gamma 90
_cell_formula_units_Z 2
_cell_length_a 7.9216(3)
_cell_length_b 7.4237(3)
_cell_length_c 8.8915(4)
_cell_measurement_reflns_used 8713
_cell_measurement_temperature 120(2)
_cell_measurement_theta_max 71.74
_cell_measurement_theta_min 5.06
_cell_volume 513.71(4)
_computing_cell_refinement 'Bruker SAINT v8.34A'
_computing_data_collection 'Bruker APEX-II v2014-5.0'
_computing_data_reduction 'Bruker SAINT v8.34A'
_computing_molecular_graphics 'Bruker XP'
_computing_publication_material 'CIFTAB (Sheldrick, 2008)'
_computing_structure_refinement 'SHELXL-2014/7 (Sheldrick, 2014)'
_computing_structure_solution 'SHELXT-2014/2 (Sheldrick, 2014)'
_diffrn_ambient_temperature 120(2)
_diffrn_detector_area_resol_mean 8.33
_diffrn_measured_fraction_theta_full 1.000
_diffrn_measured_fraction_theta_max 0.992
_diffrn_measurement_device_type 'Bruker APEX-II'
_diffrn_measurement_method 'combination of \w and \f-scans '
_diffrn_radiation_type CuK\a
_diffrn_radiation_wavelength 1.54184
_diffrn_reflns_av_R_equivalents 0.0281
_diffrn_reflns_av_unetI/netI 0.0223
_diffrn_reflns_Laue_measured_fraction_full 1.000
_diffrn_reflns_Laue_measured_fraction_max 0.992
_diffrn_reflns_limit_h_max 9
_diffrn_reflns_limit_h_min -9
_diffrn_reflns_limit_k_max 9
_diffrn_reflns_limit_k_min -8
_diffrn_reflns_limit_l_max 10
_diffrn_reflns_limit_l_min -10
_diffrn_reflns_number 9058
_diffrn_reflns_point_group_measured_fraction_full 0.970
_diffrn_reflns_point_group_measured_fraction_max 0.957
_diffrn_reflns_theta_full 67.679
_diffrn_reflns_theta_max 71.745
_diffrn_reflns_theta_min 5.063
_diffrn_source 'Incoatec micro-focus'
_exptl_absorpt_coefficient_mu 7.544
_exptl_absorpt_correction_T_max 0.8635
_exptl_absorpt_correction_T_min 0.5301
_exptl_absorpt_correction_type numerical
_exptl_absorpt_process_details 'SADABS (Sheldrick, 2014)'
_exptl_crystal_colour colorless
_exptl_crystal_density_diffrn 1.665
_exptl_crystal_description tablet
_exptl_crystal_F_000 260
_exptl_crystal_size_max 0.176
_exptl_crystal_size_mid 0.109
_exptl_crystal_size_min 0.031
_refine_diff_density_max 0.192
_refine_diff_density_min -0.447
_refine_diff_density_rms 0.074
_refine_ls_abs_structure_details
;
 Flack x determined using 842 quotients [(I+)-(I-)]/[(I+)+(I-)]
 (Parsons, Flack and Wagner, Acta Cryst. B69 (2013) 249-259).
;
_refine_ls_abs_structure_Flack 0.070(9)
_refine_ls_extinction_method none
_refine_ls_goodness_of_fit_ref 1.124
_refine_ls_hydrogen_treatment constr
_refine_ls_matrix_type full
_refine_ls_number_parameters 112
_refine_ls_number_reflns 1927
_refine_ls_number_restraints 1
_refine_ls_restrained_S_all 1.123
_refine_ls_R_factor_all 0.0158
_refine_ls_R_factor_gt 0.0158
_refine_ls_shift/su_max 0.000
_refine_ls_shift/su_mean 0.000
_refine_ls_structure_factor_coef Fsqd
_refine_ls_weighting_details 'w=1/[\s^2^(Fo^2^)+(0.0226P)^2^+0.0638P] where P=(Fo^2^+2Fc^2^)/3'
_refine_ls_weighting_scheme calc
_refine_ls_wR_factor_gt 0.0403
_refine_ls_wR_factor_ref 0.0404
_reflns_Friedel_coverage 0.786
_reflns_Friedel_fraction_full 0.935
_reflns_Friedel_fraction_max 0.917
_reflns_number_gt 1924
_reflns_number_total 1927
_reflns_threshold_expression 'I > 2\s(I)'
_cod_data_source_file ja5b01384_si_003.cif
_cod_data_source_block su1417
_cod_original_sg_symbol_H-M 'P 21'
_cod_database_code 4129373
_shelx_shelxl_version_number 2014/7
_shelx_space_group_comment
;
The symmetry employed for this shelxl refinement is uniquely defined
by the following loop, which should always be used as a source of
symmetry information in preference to the above space-group names.
They are only intended as comments.
;
_shelx_estimated_absorpt_t_min 0.350
_shelx_estimated_absorpt_t_max 0.800
_diffrn_source_monochromator 'MONTEL Multi-layer'

loop_
_space_group_symop_operation_xyz
'x, y, z'
'-x, y+1/2, -z'

loop_
_atom_site_label
_atom_site_type_symbol
_atom_site_fract_x
_atom_site_fract_y
_atom_site_fract_z
_atom_site_U_iso_or_equiv
_atom_site_adp_type
_atom_site_occupancy
_atom_site_site_symmetry_order
_atom_site_calc_flag
_atom_site_refinement_flags_posn
_atom_site_refinement_flags_adp
Br1 Br 0.05326(2) 0.47702(4) 0.66278(2) 0.02083(9) Uani 1 1 d . .
Cl1 Cl 0.61219(7) 0.53470(8) 0.63586(6) 0.01888(13) Uani 1 1 d . .
O1 O 0.4446(2) 0.2503(3) 0.8273(2) 0.0230(4) Uani 1 1 d . .
H1O H 0.5447 0.2223 0.8174 0.034 Uiso 1 1 calc R U
O2 O 0.2064(2) 0.6581(3) 0.1152(2) 0.0233(4) Uani 1 1 d . .
C1 C 0.4371(3) 0.4372(4) 0.8561(3) 0.0205(6) Uani 1 1 d . .
H1A H 0.5450 0.4743 0.9243 0.025 Uiso 1 1 calc R U
H1B H 0.3413 0.4607 0.9108 0.025 Uiso 1 1 calc R U
C2 C 0.4117(3) 0.5533(4) 0.7107(3) 0.0160(4) Uani 1 1 d . .
C3 C 0.2722(2) 0.4740(4) 0.5840(2) 0.0148(4) Uani 1 1 d . .
H3 H 0.3026 0.3460 0.5665 0.018 Uiso 1 1 calc R U
C4 C 0.2451(3) 0.5728(3) 0.4311(3) 0.0163(5) Uani 1 1 d . .
H4A H 0.3539 0.5710 0.3915 0.020 Uiso 1 1 calc R U
H4B H 0.2168 0.7002 0.4480 0.020 Uiso 1 1 calc R U
C5 C 0.1026(3) 0.4921(4) 0.3104(2) 0.0215(5) Uani 1 1 d . .
H5A H 0.1258 0.3621 0.2996 0.026 Uiso 1 1 calc R U
H5B H -0.0081 0.5034 0.3459 0.026 Uiso 1 1 calc R U
C6 C 0.0866(3) 0.5814(3) 0.1553(3) 0.0161(5) Uani 1 1 d . .
C7 C -0.0857(3) 0.5676(4) 0.0519(3) 0.0209(5) Uani 1 1 d . .
H7A H -0.0830 0.6324 -0.0436 0.031 Uiso 1 1 calc R U
H7B H -0.1736 0.6208 0.1027 0.031 Uiso 1 1 calc R U
H7C H -0.1132 0.4406 0.0292 0.031 Uiso 1 1 calc R U
C8 C 0.3894(4) 0.7498(4) 0.7496(3) 0.0221(5) Uani 1 1 d . .
H8A H 0.2824 0.7645 0.7886 0.033 Uiso 1 1 calc R U
H8B H 0.3846 0.8234 0.6574 0.033 Uiso 1 1 calc R U
H8C H 0.4867 0.7883 0.8279 0.033 Uiso 1 1 calc R U

loop_
_atom_site_aniso_label
_atom_site_aniso_U_11
_atom_site_aniso_U_22
_atom_site_aniso_U_33
_atom_site_aniso_U_23
_atom_site_aniso_U_13
_atom_site_aniso_U_12
Br1 0.01381(12) 0.02739(14) 0.02189(13) 0.00220(10) 0.00489(8) -0.00066(10)
Cl1 0.0124(2) 0.0248(3) 0.0194(2) 0.00087(19) 0.00276(19) 0.00018(19)
O1 0.0175(10) 0.0245(11) 0.0266(10) 0.0082(7) 0.0032(8) 0.0027(6)
O2 0.0194(9) 0.0309(10) 0.0192(9) 0.0010(7) 0.0024(7) -0.0057(8)
C1 0.0174(10) 0.0277(18) 0.0156(10) 0.0022(9) 0.0013(8) 0.0021(9)
C2 0.0117(10) 0.0201(11) 0.0161(11) 0.0007(9) 0.0021(8) -0.0001(9)
C3 0.0111(8) 0.0166(9) 0.0165(9) 0.0005(10) 0.0020(7) 0.0007(10)
C4 0.0160(10) 0.0163(12) 0.0152(11) 0.0021(9) -0.0003(8) -0.0008(9)
C5 0.0225(10) 0.0226(12) 0.0170(10) 0.0025(11) -0.0021(8) -0.0080(11)
C6 0.0151(10) 0.0160(13) 0.0162(11) -0.0029(8) 0.0002(8) 0.0002(9)
C7 0.0170(12) 0.0277(14) 0.0163(11) -0.0024(9) -0.0014(9) -0.0017(10)
C8 0.0240(13) 0.0213(13) 0.0194(12) -0.0042(9) 0.0001(10) -0.0008(10)

loop_
_atom_type_symbol
_atom_type_description
_atom_type_scat_dispersion_real
_atom_type_scat_dispersion_imag
_atom_type_scat_source
C C 0.0181 0.0091 'International Tables Vol C Tables 4.2.6.8 and 6.1.1.4'
H H 0.0000 0.0000 'International Tables Vol C Tables 4.2.6.8 and 6.1.1.4'
O O 0.0492 0.0322 'International Tables Vol C Tables 4.2.6.8 and 6.1.1.4'
Cl Cl 0.3639 0.7018 'International Tables Vol C Tables 4.2.6.8 and 6.1.1.4'
Br Br -0.6763 1.2805 'International Tables Vol C Tables 4.2.6.8 and 6.1.1.4'

loop_
_geom_angle_atom_site_label_1
_geom_angle_atom_site_label_2
_geom_angle_atom_site_label_3
_geom_angle
O1 C1 C2 113.7(2)
C8 C2 C1 110.5(2)
C8 C2 C3 115.9(2)
C1 C2 C3 111.4(2)
C8 C2 Cl1 107.46(17)
C1 C2 Cl1 106.03(16)
C3 C2 Cl1 104.91(15)
C4 C3 C2 115.5(2)
C4 C3 Br1 108.77(15)
C2 C3 Br1 106.98(14)
C3 C4 C5 113.6(2)
C6 C5 C4 113.2(2)
O2 C6 C7 121.5(2)
O2 C6 C5 122.3(2)
C7 C6 C5 116.1(2)
C1 O1 H1O 109.5
O1 C1 H1A 108.8
C2 C1 H1A 108.8
O1 C1 H1B 108.8
C2 C1 H1B 108.8
H1A C1 H1B 107.7
C4 C3 H3 108.5
C2 C3 H3 108.5
Br1 C3 H3 108.5
C3 C4 H4A 108.8
C5 C4 H4A 108.8
C3 C4 H4B 108.8
C5 C4 H4B 108.8
H4A C4 H4B 107.7
C6 C5 H5A 108.9
C4 C5 H5A 108.9
C6 C5 H5B 108.9
C4 C5 H5B 108.9
H5A C5 H5B 107.8
C6 C7 H7A 109.5
C6 C7 H7B 109.5
H7A C7 H7B 109.5
C6 C7 H7C 109.5
H7A C7 H7C 109.5
H7B C7 H7C 109.5
C2 C8 H8A 109.5
C2 C8 H8B 109.5
H8A C8 H8B 109.5
C2 C8 H8C 109.5
H8A C8 H8C 109.5
H8B C8 H8C 109.5

loop_
_geom_bond_atom_site_label_1
_geom_bond_atom_site_label_2
_geom_bond_distance
Br1 C3 1.9881(19)
Cl1 C2 1.838(2)
O1 C1 1.415(3)
O2 C6 1.216(3)
C1 C2 1.536(3)
C2 C8 1.517(4)
C2 C3 1.540(3)
C3 C4 1.524(3)
C4 C5 1.527(3)
C5 C6 1.513(3)
C6 C7 1.500(3)
O1 H1O 0.8400
C1 H1A 0.9900
C1 H1B 0.9900
C3 H3 1.0000
C4 H4A 0.9900
C4 H4B 0.9900
C5 H5A 0.9900
C5 H5B 0.9900
C7 H7A 0.9800
C7 H7B 0.9800
C7 H7C 0.9800
C8 H8A 0.9800
C8 H8B 0.9800
C8 H8C 0.9800

loop_
_geom_hbond_atom_site_label_D
_geom_hbond_atom_site_label_H
_geom_hbond_atom_site_label_A
_geom_hbond_distance_DH
_geom_hbond_distance_HA
_geom_hbond_distance_DA
_geom_hbond_angle_DHA
_geom_hbond_site_symmetry_A
O1 H1O O2 0.84 2.01 2.801(3) 157.1 2_646

loop_
_geom_torsion_atom_site_label_1
_geom_torsion_atom_site_label_2
_geom_torsion_atom_site_label_3
_geom_torsion_atom_site_label_4
_geom_torsion
O1 C1 C2 C8 175.04(19)
O1 C1 C2 C3 44.8(3)
O1 C1 C2 Cl1 -68.8(2)
C8 C2 C3 C4 56.3(3)
C1 C2 C3 C4 -176.3(2)
Cl1 C2 C3 C4 -62.0(2)
C8 C2 C3 Br1 -64.9(2)
C1 C2 C3 Br1 62.5(2)
Cl1 C2 C3 Br1 176.79(13)
C2 C3 C4 C5 -178.6(2)
Br1 C3 C4 C5 -58.3(3)
C3 C4 C5 C6 -175.2(2)
C4 C5 C6 O2 25.2(4)
C4 C5 C6 C7 -155.8(2)
